data_2205947
loop_
_publ_author_name
'Canivet, J\'er\^ome'
'Therrien, Bruno'
'S\"uss-Fink, Georg'

_publ_section_title
;
 Di-\m-chloro-bis[(\h^6^-benzene)chlororuthenium(II)] chloroform
 disolvate
;
_journal_issue 6
_journal_name_full 'Acta Crystallographica Section E'
_journal_page_first m1090
_journal_page_last m1091
_journal_paper_doi 10.1107/S1600536805014157
_journal_volume 61
_journal_year 2005
_chemical_formula_iupac '[Ru2 Cl4 (C6 H6)2], 2C H Cl3'
_chemical_formula_moiety 'C12 H12 Cl4 Ru2, 2C H Cl3'
_chemical_formula_sum 'C14 H14 Cl10 Ru2'
_chemical_formula_weight 738.90
_chemical_name_systematic
;
di-\m-chloro-bis[(\h^6^-benzene)chlororuthenium(II)] chloroform
disolvate
;
_space_group_IT_number 2
_symmetry_cell_setting triclinic
_symmetry_space_group_name_Hall '-P 1'
_symmetry_space_group_name_H-M 'P -1'
_atom_sites_solution_hydrogens geom
_atom_sites_solution_primary direct
_atom_sites_solution_secondary difmap
_audit_creation_method SHELXL-97
_cell_angle_alpha 69.312(15)
_cell_angle_beta 69.676(15)
_cell_angle_gamma 86.164(16)
_cell_formula_units_Z 1
_cell_length_a 7.9951(10)
_cell_length_b 8.1835(11)
_cell_length_c 9.6545(13)
_cell_measurement_reflns_used 5113
_cell_measurement_temperature 173(2)
_cell_measurement_theta_max 25.90
_cell_measurement_theta_min 2.35
_cell_volume 553.03(15)
_computing_cell_refinement 'CELL in IPDS Software'
_computing_data_collection 'EXPOSE in IPDS Software (Stoe & Cie, 2000)'
_computing_data_reduction 'INTEGRATE in IPDS Software'
_computing_molecular_graphics 'ORTEP-3 (Farrugia, 1997)'
_computing_publication_material SHELXL97
_computing_structure_refinement 'SHELXL97 (Sheldrick, 1997)'
_computing_structure_solution 'SHELXS97 (Sheldrick, 1990)'
_diffrn_ambient_temperature 173(2)
_diffrn_detector_area_resol_mean 0.81\%A
_diffrn_measured_fraction_theta_full 0.941
_diffrn_measured_fraction_theta_max 0.935
_diffrn_measurement_device_type 'Stoe IPDS'
_diffrn_measurement_method '\f oscillation'
_diffrn_radiation_monochromator graphite
_diffrn_radiation_source 'fine-focus sealed tube'
_diffrn_radiation_type MoK\a
_diffrn_radiation_wavelength 0.71073
_diffrn_reflns_av_R_equivalents 0.0319
_diffrn_reflns_av_sigmaI/netI 0.0323
_diffrn_reflns_limit_h_max 9
_diffrn_reflns_limit_h_min -9
_diffrn_reflns_limit_k_max 10
_diffrn_reflns_limit_k_min -10
_diffrn_reflns_limit_l_max 11
_diffrn_reflns_limit_l_min -11
_diffrn_reflns_number 4350
_diffrn_reflns_theta_full 25.00
_diffrn_reflns_theta_max 25.91
_diffrn_reflns_theta_min 2.40
_diffrn_standards_decay_% 0
_diffrn_standards_interval_time 0
_diffrn_standards_number 0
_exptl_absorpt_coefficient_mu 2.573
_exptl_absorpt_correction_T_max 0.794
_exptl_absorpt_correction_T_min 0.397
_exptl_absorpt_correction_type refdelf
_exptl_absorpt_process_details '(DIFABS; Walker & Stuart, 1983)'
_exptl_crystal_colour orange
_exptl_crystal_density_diffrn 2.219
_exptl_crystal_density_method 'not measured'
_exptl_crystal_description block
_exptl_crystal_F_000 356
_exptl_crystal_size_max 0.35
_exptl_crystal_size_mid 0.23
_exptl_crystal_size_min 0.12
_refine_diff_density_max 0.586
_refine_diff_density_min -0.881
_refine_ls_extinction_method none
_refine_ls_goodness_of_fit_ref 1.204
_refine_ls_hydrogen_treatment constr
_refine_ls_matrix_type full
_refine_ls_number_parameters 118
_refine_ls_number_reflns 2014
_refine_ls_number_restraints 12
_refine_ls_restrained_S_all 1.201
_refine_ls_R_factor_all 0.0272
_refine_ls_R_factor_gt 0.0229
_refine_ls_shift/su_max 0.000
_refine_ls_shift/su_mean 0.000
_refine_ls_structure_factor_coef Fsqd
_refine_ls_weighting_details 'calc w = 1/[\s^2^(Fo^2^)+(0.0458P)^2^+0.223P] where P = (Fo^2^+2Fc^2^)/3'
_refine_ls_weighting_scheme calc
_refine_ls_wR_factor_gt 0.0607
_refine_ls_wR_factor_ref 0.0794
_reflns_number_gt 1817
_reflns_number_total 2014
_reflns_threshold_expression I>2\s(I)
_cod_data_source_file hb6194.cif
_cod_data_source_block I
_cod_depositor_comments
;
The following automatic conversions were performed:
'_symmetry_cell_setting' value 'Triclinic' changed to 'triclinic'
according to '/home/saulius/struct/CIF-dictionaries/cif_core.dic'
dictionary named 'cif_core.dic' version 2.4.1 from 2010-06-29.

Automatic conversion script
Id: cif_fix_enum 1527 2010-12-29 10:47:43Z saulius 

The following automatic conversions were performed:

'_symmetry_cell_setting' value 'Triclinic' changed to 'triclinic'
according to /home/saulius/struct/CIF-dictionaries/cif_core.dic
dictionary named 'cif_core.dic' version 2.4.1 from 2010-06-29.

Automatic conversion script
Id: cif_fix_values 1715 2011-07-08 13:25:40Z adriana 
;
_cod_database_code 2205947
_cod_database_fobs_code 2205947

loop_
_symmetry_equiv_pos_as_xyz
'x, y, z'
'-x, -y, -z'

loop_
_atom_site_label
_atom_site_fract_x
_atom_site_fract_y
_atom_site_fract_z
_atom_site_U_iso_or_equiv
_atom_site_adp_type
_atom_site_calc_flag
_atom_site_refinement_flags
_atom_site_occupancy
_atom_site_type_symbol
C1 0.2122(6) 0.2228(5) 0.2522(5) 0.0271(8) Uani d U 1 C
H1 0.1615 0.1106 0.2845 0.033 Uiso calc R 1 H
C2 0.3108(5) 0.2615(5) 0.3346(5) 0.0269(8) Uani d U 1 C
H2 0.3237 0.1736 0.4223 0.032 Uiso calc R 1 H
C3 0.3894(5) 0.4295(6) 0.2869(5) 0.0255(8) Uani d U 1 C
H3 0.4564 0.4527 0.3403 0.031 Uiso calc R 1 H
C4 0.3646(5) 0.5637(5) 0.1552(5) 0.0261(8) Uani d U 1 C
H4 0.4128 0.6766 0.1244 0.031 Uiso calc R 1 H
C5 0.2683(5) 0.5279(5) 0.0710(4) 0.0234(7) Uani d U 1 C
H5 0.2550 0.6161 -0.0164 0.028 Uiso calc R 1 H
C6 0.1918(5) 0.3578(5) 0.1196(5) 0.0253(8) Uani d U 1 C
H6 0.1276 0.3339 0.0643 0.030 Uiso calc R 1 H
C7 -0.2831(6) -0.0814(5) 0.2244(5) 0.0264(9) Uani d . 1 C
H7 -0.2017 -0.1735 0.2481 0.032 Uiso calc R 1 H
Cl1 0.05653(12) 0.70373(10) 0.39911(10) 0.0197(2) Uani d . 1 Cl
Cl2 -0.18041(12) 0.48946(12) 0.28739(12) 0.0244(2) Uani d . 1 Cl
Cl3 -0.23396(14) 0.09486(12) 0.27166(12) 0.0287(2) Uani d . 1 Cl
Cl4 -0.50274(15) -0.16644(15) 0.33707(16) 0.0401(3) Uani d . 1 Cl
Cl5 -0.2489(2) -0.00924(15) 0.01980(14) 0.0488(3) Uani d . 1 Cl
Ru 0.10494(4) 0.44595(3) 0.31870(3) 0.01443(12) Uani d . 1 Ru

loop_
_atom_site_aniso_label
_atom_site_aniso_U_11
_atom_site_aniso_U_22
_atom_site_aniso_U_33
_atom_site_aniso_U_12
_atom_site_aniso_U_13
_atom_site_aniso_U_23
C1 0.029(2) 0.0220(16) 0.033(2) 0.0088(16) -0.0071(19) -0.0168(14)
C2 0.022(2) 0.0311(16) 0.027(2) 0.0162(15) -0.0102(18) -0.0103(15)
C3 0.0095(19) 0.0422(19) 0.028(2) 0.0066(15) -0.0045(18) -0.0186(16)
C4 0.016(2) 0.0256(17) 0.030(2) -0.0009(15) 0.0026(18) -0.0114(14)
C5 0.020(2) 0.0308(16) 0.0063(15) 0.0034(15) 0.0075(15) -0.0031(14)
C6 0.025(2) 0.0344(17) 0.0242(18) 0.0090(16) -0.0077(18) -0.0206(15)
C7 0.030(2) 0.0234(19) 0.031(2) 0.0068(17) -0.013(2) -0.0135(17)
Cl1 0.0218(5) 0.0169(4) 0.0186(4) 0.0003(3) -0.0037(4) -0.0074(3)
Cl2 0.0194(5) 0.0270(5) 0.0345(5) 0.0063(4) -0.0151(5) -0.0149(4)
Cl3 0.0377(6) 0.0223(5) 0.0294(5) -0.0014(4) -0.0147(5) -0.0095(4)
Cl4 0.0276(6) 0.0352(6) 0.0631(8) 0.0008(5) -0.0135(6) -0.0258(6)
Cl5 0.0843(10) 0.0392(6) 0.0313(6) 0.0131(6) -0.0246(7) -0.0194(5)
Ru 0.0132(2) 0.01639(17) 0.01456(18) 0.00278(12) -0.00453(14) -0.00703(12)

loop_
_atom_type_symbol
_atom_type_description
_atom_type_scat_dispersion_real
_atom_type_scat_dispersion_imag
_atom_type_scat_source
C C 0.0033 0.0016 'International Tables Vol C Tables 4.2.6.8 and 6.1.1.4'
H H 0.0000 0.0000 'International Tables Vol C Tables 4.2.6.8 and 6.1.1.4'
Cl Cl 0.1484 0.1585 'International Tables Vol C Tables 4.2.6.8 and 6.1.1.4'
Ru Ru -1.2594 0.8363 'International Tables Vol C Tables 4.2.6.8 and 6.1.1.4'

loop_
_geom_angle_atom_site_label_1
_geom_angle_atom_site_label_2
_geom_angle_atom_site_label_3
_geom_angle_site_symmetry_1
_geom_angle_site_symmetry_3
_geom_angle
_geom_angle_publ_flag
C2 C1 C6 . . 119.0(4) ?
C2 C1 Ru . . 70.7(2) ?
C6 C1 Ru . . 70.6(2) ?
C2 C1 H1 . . 120.5 ?
C6 C1 H1 . . 120.5 ?
Ru C1 H1 . . 130.7 ?
C3 C2 C1 . . 121.3(3) ?
C3 C2 Ru . . 72.1(2) ?
C1 C2 Ru . . 71.2(2) ?
C3 C2 H2 . . 119.3 ?
C1 C2 H2 . . 119.3 ?
Ru C2 H2 . . 130.0 ?
C2 C3 C4 . . 118.7(3) ?
C2 C3 Ru . . 70.4(2) ?
C4 C3 Ru . . 69.7(2) ?
C2 C3 H3 . . 120.6 ?
C4 C3 H3 . . 120.6 ?
Ru C3 H3 . . 132.1 ?
C5 C4 C3 . . 120.9(4) ?
C5 C4 Ru . . 71.4(2) ?
C3 C4 Ru . . 72.1(2) ?
C5 C4 H4 . . 119.6 ?
C3 C4 H4 . . 119.6 ?
Ru C4 H4 . . 129.3 ?
C4 C5 C6 . . 119.6(3) ?
C4 C5 Ru . . 70.7(2) ?
C6 C5 Ru . . 70.9(2) ?
C4 C5 H5 . . 120.2 ?
C6 C5 H5 . . 120.2 ?
Ru C5 H5 . . 130.9 ?
C5 C6 C1 . . 120.4(3) ?
C5 C6 Ru . . 71.1(2) ?
C1 C6 Ru . . 71.2(2) ?
C5 C6 H6 . . 119.8 ?
C1 C6 H6 . . 119.8 ?
Ru C6 H6 . . 130.6 ?
Cl4 C7 Cl3 . . 110.4(2) ?
Cl4 C7 Cl5 . . 110.8(2) ?
Cl3 C7 Cl5 . . 109.4(2) ?
Cl4 C7 H7 . . 108.7 ?
Cl3 C7 H7 . . 108.7 ?
Cl5 C7 H7 . . 108.7 ?
Ru Cl1 Ru 2_566 . 98.22(3) y
C4 Ru C6 . . 68.53(15) ?
C4 Ru C5 . . 37.93(15) ?
C6 Ru C5 . . 37.99(16) ?
C4 Ru C2 . . 68.41(16) ?
C6 Ru C2 . . 68.58(14) ?
C5 Ru C2 . . 81.11(15) ?
C4 Ru C1 . . 81.37(16) ?
C6 Ru C1 . . 38.13(15) ?
C5 Ru C1 . . 68.86(15) ?
C2 Ru C1 . . 38.07(15) ?
C4 Ru C3 . . 38.21(15) ?
C6 Ru C3 . . 81.15(15) ?
C5 Ru C3 . . 68.76(15) ?
C2 Ru C3 . . 37.56(16) ?
C1 Ru C3 . . 68.56(15) ?
C4 Ru Cl2 . . 129.55(11) ?
C6 Ru Cl2 . . 88.33(10) ?
C5 Ru Cl2 . . 97.81(11) ?
C2 Ru Cl2 . . 143.88(12) ?
C1 Ru Cl2 . . 107.71(11) ?
C3 Ru Cl2 . . 166.56(11) ?
C4 Ru Cl1 . 2_566 141.50(11) ?
C6 Ru Cl1 . 2_566 132.60(12) ?
C5 Ru Cl1 . 2_566 168.60(10) ?
C2 Ru Cl1 . 2_566 88.83(11) ?
C1 Ru Cl1 . 2_566 99.88(12) ?
C3 Ru Cl1 . 2_566 106.13(11) ?
Cl2 Ru Cl1 . 2_566 87.14(4) ?
C4 Ru Cl1 . . 88.58(10) ?
C6 Ru Cl1 . . 144.88(11) ?
C5 Ru Cl1 . . 108.68(11) ?
C2 Ru Cl1 . . 128.41(11) ?
C1 Ru Cl1 . . 165.79(11) ?
C3 Ru Cl1 . . 97.37(11) ?
Cl2 Ru Cl1 . . 86.43(3) y
Cl1 Ru Cl1 2_566 . 81.78(3) y

loop_
_geom_bond_atom_site_label_1
_geom_bond_atom_site_label_2
_geom_bond_site_symmetry_2
_geom_bond_distance
_geom_bond_publ_flag
C1 C2 . 1.415(6) ?
C1 C6 . 1.416(5) ?
C1 Ru . 2.172(4) ?
C1 H1 . 0.9300 ?
C2 C3 . 1.402(6) ?
C2 Ru . 2.166(3) ?
C2 H2 . 0.9300 ?
C3 C4 . 1.422(6) ?
C3 Ru . 2.188(4) ?
C3 H3 . 0.9300 ?
C4 C5 . 1.404(6) ?
C4 Ru . 2.156(4) ?
C4 H4 . 0.9300 ?
C5 C6 . 1.409(6) ?
C5 Ru . 2.165(4) ?
C5 H5 . 0.9300 ?
C6 Ru . 2.164(4) ?
C6 H6 . 0.9300 ?
C7 Cl4 . 1.747(4) ?
C7 Cl3 . 1.763(4) ?
C7 Cl5 . 1.774(4) ?
C7 H7 . 0.9800 ?
Ru Cl1 . 2.4580(9) y
Ru Cl2 . 2.3911(9) y
Ru Cl1 2_566 2.4495(11) y

loop_
_geom_torsion_atom_site_label_1
_geom_torsion_atom_site_label_2
_geom_torsion_atom_site_label_3
_geom_torsion_atom_site_label_4
_geom_torsion_site_symmetry_1
_geom_torsion_site_symmetry_4
_geom_torsion
C6 C1 C2 C3 . . -0.6(6)
Ru C1 C2 C3 . . -54.0(3)
C6 C1 C2 Ru . . 53.4(3)
C1 C2 C3 C4 . . 1.6(6)
Ru C2 C3 C4 . . -52.0(3)
C1 C2 C3 Ru . . 53.6(3)
C2 C3 C4 C5 . . -2.1(6)
Ru C3 C4 C5 . . -54.4(3)
C2 C3 C4 Ru . . 52.3(3)
C3 C4 C5 C6 . . 1.4(6)
Ru C4 C5 C6 . . -53.3(3)
C3 C4 C5 Ru . . 54.7(3)
C4 C5 C6 C1 . . -0.3(6)
Ru C5 C6 C1 . . -53.4(3)
C4 C5 C6 Ru . . 53.2(3)
C2 C1 C6 C5 . . -0.2(6)
Ru C1 C6 C5 . . 53.3(3)
C2 C1 C6 Ru . . -53.5(3)
C5 C4 Ru C6 . . 29.2(2)
C3 C4 Ru C6 . . -103.4(2)
C3 C4 Ru C5 . . -132.6(3)
C5 C4 Ru C2 . . 103.7(2)
C3 C4 Ru C2 . . -28.9(2)
C5 C4 Ru C1 . . 66.5(2)
C3 C4 Ru C1 . . -66.1(2)
C5 C4 Ru C3 . . 132.6(3)
C5 C4 Ru Cl2 . . -39.4(3)
C3 C4 Ru Cl2 . . -172.00(17)
C5 C4 Ru Cl1 . 2_566 161.55(17)
C3 C4 Ru Cl1 . 2_566 28.9(3)
C5 C4 Ru Cl1 . . -123.6(2)
C3 C4 Ru Cl1 . . 103.8(2)
C5 C6 Ru C4 . . -29.1(2)
C1 C6 Ru C4 . . 103.9(3)
C1 C6 Ru C5 . . 133.0(4)
C5 C6 Ru C2 . . -103.5(3)
C1 C6 Ru C2 . . 29.6(3)
C5 C6 Ru C1 . . -133.0(4)
C5 C6 Ru C3 . . -66.6(2)
C1 C6 Ru C3 . . 66.4(3)
C5 C6 Ru Cl2 . . 105.0(2)
C1 C6 Ru Cl2 . . -122.0(2)
C5 C6 Ru Cl1 . 2_566 -170.47(17)
C1 C6 Ru Cl1 . 2_566 -37.4(3)
C5 C6 Ru Cl1 . . 23.6(3)
C1 C6 Ru Cl1 . . 156.6(2)
C6 C5 Ru C4 . . 132.5(3)
C4 C5 Ru C6 . . -132.5(3)
C4 C5 Ru C2 . . -66.1(2)
C6 C5 Ru C2 . . 66.4(2)
C4 C5 Ru C1 . . -103.6(2)
C6 C5 Ru C1 . . 28.9(2)
C4 C5 Ru C3 . . -29.2(2)
C6 C5 Ru C3 . . 103.3(2)
C4 C5 Ru Cl2 . . 150.4(2)
C6 C5 Ru Cl2 . . -77.1(2)
C4 C5 Ru Cl1 . 2_566 -94.4(6)
C6 C5 Ru Cl1 . 2_566 38.1(7)
C4 C5 Ru Cl1 . . 61.6(2)
C6 C5 Ru Cl1 . . -165.94(19)
C3 C2 Ru C4 . . 29.3(2)
C1 C2 Ru C4 . . -104.1(3)
C3 C2 Ru C6 . . 103.8(3)
C1 C2 Ru C6 . . -29.6(3)
C3 C2 Ru C5 . . 66.5(2)
C1 C2 Ru C5 . . -66.9(3)
C3 C2 Ru C1 . . 133.4(4)
C1 C2 Ru C3 . . -133.4(4)
C3 C2 Ru Cl2 . . 157.62(18)
C1 C2 Ru Cl2 . . 24.2(3)
C3 C2 Ru Cl1 . 2_566 -118.8(2)
C1 C2 Ru Cl1 . 2_566 107.7(2)
C3 C2 Ru Cl1 . . -40.3(3)
C1 C2 Ru Cl1 . . -173.7(2)
C2 C1 Ru C4 . . 65.8(3)
C6 C1 Ru C4 . . -66.0(3)
C2 C1 Ru C6 . . 131.9(4)
C2 C1 Ru C5 . . 103.0(3)
C6 C1 Ru C5 . . -28.8(2)
C6 C1 Ru C2 . . -131.9(4)
C2 C1 Ru C3 . . 28.4(2)
C6 C1 Ru C3 . . -103.5(3)
C2 C1 Ru Cl2 . . -165.3(2)
C6 C1 Ru Cl2 . . 62.8(3)
C2 C1 Ru Cl1 . 2_566 -75.2(2)
C6 C1 Ru Cl1 . 2_566 153.0(2)
C2 C1 Ru Cl1 . . 20.4(6)
C6 C1 Ru Cl1 . . -111.5(4)
C2 C3 Ru C4 . . -132.5(3)
C2 C3 Ru C6 . . -66.2(2)
C4 C3 Ru C6 . . 66.4(2)
C2 C3 Ru C5 . . -103.5(2)
C4 C3 Ru C5 . . 29.0(2)
C4 C3 Ru C2 . . 132.5(3)
C2 C3 Ru C1 . . -28.8(2)
C4 C3 Ru C1 . . 103.8(3)
C2 C3 Ru Cl2 . . -105.0(5)
C4 C3 Ru Cl2 . . 27.5(6)
C2 C3 Ru Cl1 . 2_566 65.7(2)
C4 C3 Ru Cl1 . 2_566 -161.73(19)
C2 C3 Ru Cl1 . . 149.3(2)
C4 C3 Ru Cl1 . . -78.2(2)
Ru Cl1 Ru C4 2_566 . -142.61(11)
Ru Cl1 Ru C6 2_566 . 169.59(18)
Ru Cl1 Ru C5 2_566 . -175.34(11)
Ru Cl1 Ru C2 2_566 . -81.91(15)
Ru Cl1 Ru C1 2_566 . -97.8(5)
Ru Cl1 Ru C3 2_566 . -105.33(11)
Ru Cl1 Ru Cl2 2_566 . 87.62(4)
Ru Cl1 Ru Cl1 2_566 2_566 0.0
